data_7250219
loop_
_publ_author_name
'H\"ofmann, Lea'
'W\"olper, Christoph'
'Huber, Alexander'
'Siera, Hannah'
'Daniliuc, Constantin G.'
'Haberhauer, Gebhard'
'Voskuhl, Jens'

_publ_section_title
;
 Tuning carbonyl interactions in dibenzochalcogenophenes
;
_journal_issue 18
_journal_name_full CrystEngComm
_journal_page_first 2902
_journal_page_last 2909
_journal_paper_doi 10.1039/D4CE01248H
_journal_volume 27
_journal_year 2025
_chemical_formula_sum 'C12 H7 Br Se'
_chemical_formula_weight 310.05
_space_group_crystal_system monoclinic
_space_group_IT_number 14
_space_group_name_Hall '-P 2ybc'
_space_group_name_H-M_alt 'P 1 21/c 1'
_atom_sites_solution_hydrogens geom
_atom_sites_solution_primary direct
_atom_sites_solution_secondary difmap
_audit_creation_method SHELXL-2017/1
_audit_update_record
;
2025-04-02 deposited with the CCDC.	2025-04-03 downloaded from the CCDC.
;
_cell_angle_alpha 90
_cell_angle_beta 105.3747(19)
_cell_angle_gamma 90
_cell_formula_units_Z 4
_cell_length_a 17.2909(14)
_cell_length_b 4.0044(3)
_cell_length_c 14.8721(12)
_cell_measurement_reflns_used 9491
_cell_measurement_temperature 100(2)
_cell_measurement_theta_max 79.62
_cell_measurement_theta_min 2.65
_cell_volume 992.89(14)
_computing_cell_refinement 'Bruker APEX3(v2017.3-0)'
_computing_data_collection 'Bruker APEX3(v2017.3-0)'
_computing_data_reduction 'Bruker APEX3(v2017.3-0)'
_computing_molecular_graphics 'ORTEP/PLATON (Spek)'
_computing_publication_material 'BRUKER AXS SHELXTL (c) 2008 / Vers. 2008/4'
_computing_structure_refinement 'SHELXL-2017/1 (Sheldrick, 2017)'
_computing_structure_solution 'Bruker APEX3(v2017.3-0)'
_diffrn_ambient_temperature 100(2)
_diffrn_detector_area_resol_mean 7.3910
_diffrn_measured_fraction_theta_full 0.994
_diffrn_measured_fraction_theta_max 0.984
_diffrn_measurement_device_type 'Bruker D8 Venture (Photon II detector)'
_diffrn_measurement_method 'Data collection strategy APEX 3/Queen'
_diffrn_radiation_monochromator 'multilayer mirror'
_diffrn_radiation_type CuK\a
_diffrn_radiation_wavelength 1.54178
_diffrn_reflns_av_R_equivalents 0.0505
_diffrn_reflns_av_unetI/netI 0.0182
_diffrn_reflns_Laue_measured_fraction_full 0.994
_diffrn_reflns_Laue_measured_fraction_max 0.984
_diffrn_reflns_limit_h_max 22
_diffrn_reflns_limit_h_min -21
_diffrn_reflns_limit_k_max 5
_diffrn_reflns_limit_k_min -4
_diffrn_reflns_limit_l_max 18
_diffrn_reflns_limit_l_min -19
_diffrn_reflns_number 32849
_diffrn_reflns_point_group_measured_fraction_full 0.994
_diffrn_reflns_point_group_measured_fraction_max 0.984
_diffrn_reflns_theta_full 67.679
_diffrn_reflns_theta_max 80.217
_diffrn_reflns_theta_min 2.650
_diffrn_source 'micro-focus sealed tube'
_diffrn_source_type 'INCOATEC I\mS 3.0'
_exptl_absorpt_coefficient_mu 9.420
_exptl_absorpt_correction_T_max 0.75
_exptl_absorpt_correction_T_min 0.33
_exptl_absorpt_correction_type multi-scan
_exptl_absorpt_process_details 'SADABS, Blessing, Acta Cryst 1995 A51 33-38'
_exptl_crystal_colour colourless
_exptl_crystal_density_diffrn 2.074
_exptl_crystal_description prism
_exptl_crystal_F_000 592
_exptl_crystal_size_max 0.296
_exptl_crystal_size_mid 0.081
_exptl_crystal_size_min 0.046
_refine_diff_density_max 0.855
_refine_diff_density_min -1.133
_refine_diff_density_rms 0.143
_refine_ls_extinction_method none
_refine_ls_goodness_of_fit_ref 1.086
_refine_ls_hydrogen_treatment constr
_refine_ls_matrix_type full
_refine_ls_number_parameters 127
_refine_ls_number_reflns 2133
_refine_ls_number_restraints 0
_refine_ls_restrained_S_all 1.086
_refine_ls_R_factor_all 0.0286
_refine_ls_R_factor_gt 0.0276
_refine_ls_shift/su_max 0.001
_refine_ls_shift/su_mean 0.000
_refine_ls_structure_factor_coef Fsqd
_refine_ls_weighting_details 'w=1/[\s^2^(Fo^2^)+(0.0607P)^2^+1.8054P] where P=(Fo^2^+2Fc^2^)/3'
_refine_ls_weighting_scheme calc
_refine_ls_wR_factor_gt 0.0904
_refine_ls_wR_factor_ref 0.0913
_reflns_Friedel_coverage 0.000
_reflns_number_gt 2072
_reflns_number_total 2133
_reflns_threshold_expression 'I > 2\s(I)'
_cod_data_source_file d4ce01248h2.cif
_cod_data_source_block lh_032_2m_neu
_cod_depositor_comments 'Adding full bibliography for 7250216--7250224.cif.'
_cod_original_sg_symbol_H-M 'P 21/c'
_cod_database_code 7250219
_shelx_shelxl_version_number 2017/1
_shelx_space_group_comment
;
The symmetry employed for this shelxl refinement is uniquely defined
by the following loop, which should always be used as a source of
symmetry information in preference to the above space-group names.
They are only intended as comments.
;
_shelx_estimated_absorpt_t_min 0.167
_shelx_estimated_absorpt_t_max 0.671

loop_
_space_group_symop_operation_xyz
'x, y, z'
'-x, y+1/2, -z+1/2'
'-x, -y, -z'
'x, -y-1/2, z-1/2'

loop_
_atom_site_label
_atom_site_type_symbol
_atom_site_fract_x
_atom_site_fract_y
_atom_site_fract_z
_atom_site_U_iso_or_equiv
_atom_site_adp_type
_atom_site_occupancy
_atom_site_site_symmetry_order
_atom_site_calc_flag
_atom_site_refinement_flags_posn
_atom_site_refinement_flags_adp
_atom_site_refinement_flags_occupancy
_atom_site_disorder_assembly
_atom_site_disorder_group
Br1 Br 0.43451(2) 0.66961(8) 0.90071(2) 0.01960(13) Uani 1 1 d . . . . .
Se1 Se 0.13211(2) 0.78943(8) 0.62622(2) 0.01469(13) Uani 1 1 d . . . . .
C1 C 0.24065(15) 0.6612(6) 0.66872(18) 0.0119(5) Uani 1 1 d . . . . .
C2 C 0.28928(16) 0.7137(6) 0.75888(18) 0.0135(5) Uani 1 1 d . . . . .
H2 H 0.269487 0.823217 0.804926 0.016 Uiso 1 1 calc R U . . .
C3 C 0.36721(16) 0.6000(7) 0.77821(18) 0.0146(5) Uani 1 1 d . . . . .
C4 C 0.39815(16) 0.4407(7) 0.71156(19) 0.0160(5) Uani 1 1 d . . . . .
H4 H 0.452316 0.367259 0.727048 0.019 Uiso 1 1 calc R U . . .
C5 C 0.34880(16) 0.3917(7) 0.62288(19) 0.0156(5) Uani 1 1 d . . . . .
H5 H 0.369252 0.284020 0.577089 0.019 Uiso 1 1 calc R U . . .
C6 C 0.26884(15) 0.4997(7) 0.59989(17) 0.0123(5) Uani 1 1 d . . . . .
C7 C 0.20846(15) 0.4633(6) 0.51100(17) 0.0122(5) Uani 1 1 d . . . . .
C8 C 0.21734(18) 0.3043(7) 0.43042(19) 0.0150(5) Uani 1 1 d . . . . .
H8 H 0.267289 0.207498 0.429511 0.018 Uiso 1 1 calc R U . . .
C9 C 0.15274(18) 0.2894(7) 0.3521(2) 0.0169(6) Uani 1 1 d . . . . .
H9 H 0.158745 0.181482 0.297461 0.020 Uiso 1 1 calc R U . . .
C10 C 0.07893(17) 0.4305(7) 0.35221(18) 0.0164(5) Uani 1 1 d . . . . .
H10 H 0.035487 0.419807 0.297585 0.020 Uiso 1 1 calc R U . . .
C11 C 0.06857(16) 0.5867(7) 0.43181(18) 0.0150(5) Uani 1 1 d . . . . .
H11 H 0.018458 0.682781 0.432345 0.018 Uiso 1 1 calc R U . . .
C12 C 0.13334(16) 0.5986(7) 0.51044(17) 0.0121(5) Uani 1 1 d . . . . .

loop_
_atom_site_aniso_label
_atom_site_aniso_U_11
_atom_site_aniso_U_22
_atom_site_aniso_U_33
_atom_site_aniso_U_23
_atom_site_aniso_U_13
_atom_site_aniso_U_12
Br1 0.01803(19) 0.0208(2) 0.01672(18) -0.00039(10) -0.00106(12) -0.00180(10)
Se1 0.01555(19) 0.0126(2) 0.01598(19) 0.00011(9) 0.00429(13) 0.00180(10)
C1 0.0112(12) 0.0091(12) 0.0158(12) 0.0015(9) 0.0045(10) -0.0003(9)
C2 0.0176(14) 0.0101(12) 0.0134(12) 0.0002(10) 0.0055(11) -0.0015(10)
C3 0.0161(12) 0.0119(12) 0.0145(11) 0.0016(10) 0.0018(9) -0.0021(10)
C4 0.0140(12) 0.0121(13) 0.0222(13) 0.0008(10) 0.0054(10) 0.0010(10)
C5 0.0159(13) 0.0115(12) 0.0214(13) 0.0003(10) 0.0083(10) 0.0011(10)
C6 0.0153(12) 0.0082(11) 0.0143(11) 0.0014(9) 0.0055(9) -0.0010(9)
C7 0.0157(12) 0.0072(12) 0.0150(11) 0.0020(9) 0.0065(9) -0.0007(9)
C8 0.0204(14) 0.0114(14) 0.0150(13) 0.0007(9) 0.0082(11) 0.0003(10)
C9 0.0240(15) 0.0110(13) 0.0164(13) -0.0004(10) 0.0067(11) -0.0032(10)
C10 0.0191(13) 0.0135(14) 0.0153(12) 0.0013(10) 0.0022(10) -0.0044(10)
C11 0.0156(12) 0.0116(13) 0.0170(12) 0.0031(10) 0.0031(10) -0.0001(10)
C12 0.0182(12) 0.0073(11) 0.0120(11) 0.0008(9) 0.0060(9) -0.0012(10)

loop_
_atom_type_symbol
_atom_type_description
_atom_type_scat_dispersion_real
_atom_type_scat_dispersion_imag
_atom_type_scat_source
C C 0.0181 0.0091 'International Tables Vol C Tables 4.2.6.8 and 6.1.1.4'
H H 0.0000 0.0000 'International Tables Vol C Tables 4.2.6.8 and 6.1.1.4'
Br Br -0.6763 1.2805 'International Tables Vol C Tables 4.2.6.8 and 6.1.1.4'
Se Se -0.7943 1.1372 'International Tables Vol C Tables 4.2.6.8 and 6.1.1.4'

loop_
_geom_angle_atom_site_label_1
_geom_angle_atom_site_label_2
_geom_angle_atom_site_label_3
_geom_angle
_geom_angle_site_symmetry_1
_geom_angle_site_symmetry_3
_geom_angle_publ_flag
C1 Se1 C12 86.83(11) . . ?
C2 C1 C6 122.2(2) . . ?
C2 C1 Se1 125.0(2) . . ?
C6 C1 Se1 112.86(19) . . ?
C3 C2 C1 117.2(2) . . ?
C3 C2 H2 121.4 . . ?
C1 C2 H2 121.4 . . ?
C2 C3 C4 122.6(2) . . ?
C2 C3 Br1 117.8(2) . . ?
C4 C3 Br1 119.6(2) . . ?
C5 C4 C3 119.1(2) . . ?
C5 C4 H4 120.5 . . ?
C3 C4 H4 120.5 . . ?
C4 C5 C6 120.6(2) . . ?
C4 C5 H5 119.7 . . ?
C6 C5 H5 119.7 . . ?
C5 C6 C1 118.4(2) . . ?
C5 C6 C7 127.8(2) . . ?
C1 C6 C7 113.8(2) . . ?
C8 C7 C12 118.7(2) . . ?
C8 C7 C6 127.3(2) . . ?
C12 C7 C6 113.9(2) . . ?
C9 C8 C7 119.5(3) . . ?
C9 C8 H8 120.3 . . ?
C7 C8 H8 120.3 . . ?
C8 C9 C10 121.0(3) . . ?
C8 C9 H9 119.5 . . ?
C10 C9 H9 119.5 . . ?
C11 C10 C9 120.4(3) . . ?
C11 C10 H10 119.8 . . ?
C9 C10 H10 119.8 . . ?
C12 C11 C10 118.3(2) . . ?
C12 C11 H11 120.8 . . ?
C10 C11 H11 120.8 . . ?
C11 C12 C7 122.0(2) . . ?
C11 C12 Se1 125.4(2) . . ?
C7 C12 Se1 112.60(19) . . ?

loop_
_geom_bond_atom_site_label_1
_geom_bond_atom_site_label_2
_geom_bond_distance
_geom_bond_site_symmetry_2
_geom_bond_publ_flag
Br1 C3 1.905(3) . ?
Se1 C1 1.886(3) . ?
Se1 C12 1.889(2) . ?
C1 C2 1.397(4) . ?
C1 C6 1.403(3) . ?
C2 C3 1.379(4) . ?
C2 H2 0.9500 . ?
C3 C4 1.399(4) . ?
C4 C5 1.382(4) . ?
C4 H4 0.9500 . ?
C5 C6 1.402(4) . ?
C5 H5 0.9500 . ?
C6 C7 1.458(4) . ?
C7 C8 1.401(4) . ?
C7 C12 1.405(4) . ?
C8 C9 1.385(4) . ?
C8 H8 0.9500 . ?
C9 C10 1.396(4) . ?
C9 H9 0.9500 . ?
C10 C11 1.392(4) . ?
C10 H10 0.9500 . ?
C11 C12 1.389(4) . ?
C11 H11 0.9500 . ?
